data_1536711
loop_
_publ_author_name
'Klepp, K.O.'
'Boller, H.'

_publ_section_title
;
 Channel Structures Based on Octahedral Frameworks: The Crystal Structure
 of Tl Ti Se8, Tl V5 Se8, and Tl Cr5 Se8 and Its Relationships to Tl Cr3
 S5, Hollandites, and Psilomelane
;
_journal_name_full 'Journal of Solid State Chemistry'
_journal_page_first 388
_journal_page_last 395
_journal_volume 48
_journal_year 1983
_chemical_formula_sum 'Se8 Tl V5'
_chemical_name_systematic 'Tl Se8 V5'
_space_group_IT_number 12
_symmetry_space_group_name_Hall '-C 2y'
_symmetry_space_group_name_H-M 'C 1 2/m 1'
_cell_angle_alpha 90
_cell_angle_beta 104.03
_cell_angle_gamma 90
_cell_formula_units_Z 2
_cell_length_a 18.354
_cell_length_b 3.4656
_cell_length_c 8.9036
_cell_volume 549.442
_citation_journal_id_ASTM JSSCBI
_cod_data_source_file Klepp_JSSCBI_1983_208.cif
_cod_data_source_block Se8Tl1V5
_cod_original_cell_volume 549.4424
_cod_original_formula_sum 'Se8 Tl1 V5'
_cod_database_code 1536711

loop_
_symmetry_equiv_pos_as_xyz
x,y,z
-x,y,-z
-x,-y,-z
x,-y,z
x+1/2,y+1/2,z
-x+1/2,y+1/2,-z
-x+1/2,-y+1/2,-z
x+1/2,-y+1/2,z

loop_
_atom_site_label
_atom_site_type_symbol
_atom_site_fract_x
_atom_site_fract_y
_atom_site_fract_z
_atom_site_occupancy
_atom_site_U_iso_or_equiv
V1 V+3 0 0.5 0.5 1 0.0
Se2 Se-2 0.2583 0 0.3418 1 0.0
Se3 Se-2 0.5849 0 0.3151 1 0.0
V3 V+3 0.149 0 0.4955 1 0.0
Tl1 Tl+1 0 0 0 1 0.0
Se1 Se-2 0.6595 0 0.0021 1 0.0
V2 V+3 0.79 0 0.1479 1 0.0
Se4 Se-2 0.9278 0 0.3178 1 0.0
